data_7709482
loop_
_publ_author_name
'Doyle, Laurence R.'
'Thompson, Emily A.'
'Burnage, Arron L.'
'Whitwood, Adrian C.'
'Jenkins, Huw T.'
'Macgregor, Stuart A.'
'Weller, Andrew S.'

_publ_section_title
;
 MicroED characterization of a robust cationic \s-alkane complex
 stabilized by the [B(3,5-(SF5)2C6H3)4]&#x2212; anion, via on-grid
 solid/gas single-crystal to single-crystal reactivity
;
_journal_name_full 'Dalton Transactions'
_journal_paper_doi 10.1039/D2DT00335J
_journal_year 2022
_chemical_formula_moiety 'C30 H52 P2 Rh, C24 H12 B F40 S8'
_chemical_formula_sum 'C54 H64 B F40 P2 Rh S8'
_chemical_formula_weight 1905.19
_space_group_crystal_system monoclinic
_space_group_IT_number 15
_space_group_name_Hall '-C 2yc'
_space_group_name_H-M_alt 'C 1 2/c 1'
_atom_sites_solution_hydrogens geom
_atom_sites_solution_primary direct
_atom_sites_solution_secondary difmap
_audit_creation_date 2021-12-03
_audit_creation_method
;
Olex2 1.5
(compiled 2021.10.07 svn.r9718050b for OlexSys, GUI svn.r6410)
;
_audit_update_record
;
2021-12-07 deposited with the CCDC.	2022-02-03 downloaded from the CCDC.
;
_cell_angle_alpha 90
_cell_angle_beta 92.333(4)
_cell_angle_gamma 90
_cell_formula_units_Z 4
_cell_length_a 19.5254(8)
_cell_length_b 18.4417(19)
_cell_length_c 20.4850(10)
_cell_measurement_reflns_used 2499
_cell_measurement_temperature 110(2)
_cell_measurement_theta_max 68.9120
_cell_measurement_theta_min 4.4940
_cell_volume 7370.2(9)
_computing_cell_refinement 'CrysAlisPro 1.171.39.46 (Rigaku OD, 2018)'
_computing_data_collection 'CrysAlisPro 1.171.39.46 (Rigaku OD, 2018)'
_computing_data_reduction 'CrysAlisPro 1.171.39.46 (Rigaku OD, 2018)'
_computing_molecular_graphics 'Olex2 1.5 (Dolomanov et al., 2009)'
_computing_publication_material 'Olex2 1.5 (Dolomanov et al., 2009)'
_computing_structure_refinement 'SHELXL 2018/3 (Sheldrick, 2015)'
_computing_structure_solution 'SHELXT 2018/2 (Sheldrick, 2018)'
_diffrn_ambient_environment N~2~
_diffrn_ambient_temperature 110(2)
_diffrn_detector 'CCD plate'
_diffrn_detector_area_resol_mean 16.1450
_diffrn_detector_type Eos
_diffrn_measured_fraction_theta_full 0.992
_diffrn_measured_fraction_theta_max 0.972
_diffrn_measurement_details
;
List of Runs (angles in degrees, time in seconds):

  # Type    Start    End  Width  t~exp~   \w     \q     \k     \f   Frames
#--------------------------------------------------------------------------
  1  \w    -25.00  10.00   1.00    7.50    --    0.00  77.00  30.00   35
  2  \w     -5.00  42.00   1.00    7.50    --    0.00  77.00  90.00   47
  3  \w    -20.00   8.00   1.00    7.50    --    0.00 -77.00 -90.00   28
  4  \w    -14.00  56.00   1.00   30.00    --   54.00 -57.00-120.00   70
  5  \w     29.00 105.00   1.00   30.00    --   54.00-125.00-180.00   76
  6  \w     27.00  53.00   1.00   30.00    --   54.00-125.00  60.00   26
  7  \w      4.00 121.00   1.00   30.00    --   54.00   0.00-120.00  117
  8  \w    108.00 173.00   1.00  120.00    --  108.00  77.00-180.00   65
  9  \w    103.00 171.00   1.00  120.00    --  108.00  77.00 -90.00   68
 10  \w    103.00 142.00   1.00  120.00    --  108.00  77.00  60.00   39
 11  \w     46.00  98.00   1.00  120.00    --  108.00 -91.00  60.00   52
 12  \w    103.00 165.00   1.00  120.00    --  108.00  77.00 -30.00   62
 13  \w    108.00 138.00   1.00  120.00    --  108.00 111.00  30.00   30
 14  \w     61.00 146.00   1.00  120.00    --  108.00 178.00  60.00   85
 15  \w     40.00 107.00   1.00  120.00    --  108.00 -91.00-180.00   67
 16  \w    150.00 177.00   1.00  120.00    --  108.00 111.00  30.00   27
 17  \w     44.00 104.00   1.00  120.00    --  108.00-111.00  30.00   60
;
_diffrn_measurement_device 'four-circle diffractometer'
_diffrn_measurement_device_type 'SuperNova, Dual, Cu at home/near, Eos'
_diffrn_measurement_method '\w scans'
_diffrn_orient_matrix_type 'CrysAlisPro convention (1999,Acta A55,543-557)'
_diffrn_orient_matrix_UB_11 -0.0166080000
_diffrn_orient_matrix_UB_12 -0.0542843000
_diffrn_orient_matrix_UB_13 0.0543466000
_diffrn_orient_matrix_UB_21 -0.0096431000
_diffrn_orient_matrix_UB_22 -0.0603526000
_diffrn_orient_matrix_UB_23 -0.0514220000
_diffrn_orient_matrix_UB_31 0.0766688000
_diffrn_orient_matrix_UB_32 -0.0192928000
_diffrn_orient_matrix_UB_33 0.0083898000
_diffrn_radiation_monochromator mirror
_diffrn_radiation_probe x-ray
_diffrn_radiation_type 'Cu K\a'
_diffrn_radiation_wavelength 1.54184
_diffrn_reflns_av_R_equivalents 0.0351
_diffrn_reflns_av_unetI/netI 0.0431
_diffrn_reflns_Laue_measured_fraction_full 0.992
_diffrn_reflns_Laue_measured_fraction_max 0.972
_diffrn_reflns_limit_h_max 23
_diffrn_reflns_limit_h_min -14
_diffrn_reflns_limit_k_max 21
_diffrn_reflns_limit_k_min -22
_diffrn_reflns_limit_l_max 24
_diffrn_reflns_limit_l_min -24
_diffrn_reflns_number 13346
_diffrn_reflns_point_group_measured_fraction_full 0.992
_diffrn_reflns_point_group_measured_fraction_max 0.972
_diffrn_reflns_theta_full 67.684
_diffrn_reflns_theta_max 70.788
_diffrn_reflns_theta_min 3.892
_diffrn_source 'micro-focus sealed X-ray tube'
_diffrn_source_type 'SuperNova (Cu) X-ray Source'
_exptl_absorpt_coefficient_mu 5.681
_exptl_absorpt_correction_T_max 1.000
_exptl_absorpt_correction_T_min 0.559
_exptl_absorpt_correction_type gaussian
_exptl_absorpt_process_details
;
CrysAlisPro 1.171.39.46 (Rigaku Oxford Diffraction, 2018)
Numerical absorption correction based on gaussian integration over
			a multifaceted crystal model
Empirical absorption correction using spherical harmonics,
 implemented in SCALE3 ABSPACK scaling algorithm.
;
_exptl_crystal_colour orange
_exptl_crystal_colour_primary orange
_exptl_crystal_density_diffrn 1.717
_exptl_crystal_description block
_exptl_crystal_F_000 3824
_exptl_crystal_size_max 0.22
_exptl_crystal_size_mid 0.214
_exptl_crystal_size_min 0.117
_refine_diff_density_max 1.577
_refine_diff_density_min -0.635
_refine_diff_density_rms 0.152
_refine_ls_extinction_method none
_refine_ls_goodness_of_fit_ref 1.090
_refine_ls_hydrogen_treatment constr
_refine_ls_matrix_type full
_refine_ls_number_parameters 648
_refine_ls_number_reflns 6905
_refine_ls_number_restraints 858
_refine_ls_restrained_S_all 1.047
_refine_ls_R_factor_all 0.1319
_refine_ls_R_factor_gt 0.0946
_refine_ls_shift/su_max 0.000
_refine_ls_shift/su_mean 0.000
_refine_ls_structure_factor_coef Fsqd
_refine_ls_weighting_details 'w=1/[\s^2^(Fo^2^)+(0.1070P)^2^+62.9053P] where P=(Fo^2^+2Fc^2^)/3'
_refine_ls_weighting_scheme calc
_refine_ls_wR_factor_gt 0.2460
_refine_ls_wR_factor_ref 0.2755
_reflns_Friedel_coverage 0.000
_reflns_number_gt 4573
_reflns_number_total 6905
_reflns_threshold_expression 'I > 2\s(I)'
_cod_data_source_file d2dt00335j2.cif
_cod_data_source_block asw21028
_cod_database_code 7709482
_shelx_shelxl_version_number 2018/3
_chemical_oxdiff_formula 'C54 H68 B S8 F40 P2 Rh'
_chemical_oxdiff_usercomment LD48N
_shelx_space_group_comment
;
The symmetry employed for this shelxl refinement is uniquely defined
by the following loop, which should always be used as a source of
symmetry information in preference to the above space-group names.
They are only intended as comments.
;
_shelx_estimated_absorpt_t_max 0.556
_shelx_estimated_absorpt_t_min 0.368
_olex2_refinement_description
;
1. Fixed Uiso
 At 1.2 times of:
  All C(H) groups, All C(H,H) groups
2. Restrained distances
 S4-C26 \\sim S3-C24 \\sim S1A-C18 \\sim S1-C18 \\sim S2A-C20 \\sim S2-C20
 with sigma of 0.02
 C2-C1 \\sim C1A-C2A
 with sigma of 0.02
 S4-F18 \\sim S4-F17 \\sim S4-F16 \\sim S4-F19 \\sim S3-F14 \\sim S3-F13 \\sim
S3-F11 \\sim S3-F12 \\sim S1A-
 F3A \\sim S1-F3 \\sim S1A-F2A \\sim S1-F2 \\sim S1-F1 \\sim S1A-F1A \\sim
S1-F4 \\sim S1A-F4A \\sim S2-F7 ~
 S2A-F7A \\sim S2A-F8A \\sim S2-F8 \\sim S2A-F9A \\sim S2-F9 \\sim S2-F6 \\sim
S2A-F6A
 with sigma of 0.02
 S3-F15 \\sim S4-F20 \\sim S2-F10 \\sim S2A-F10A \\sim S1A-F5A \\sim S1-F5
 with sigma of 0.02
 Rh1-C2 \\sim Rh1-C1 \\sim Rh1A-C2A \\sim Rh1A-C1A
 with sigma of 0.02
 C12A-C11A \\sim C12-C11 \\sim C14-C15 \\sim C14A-C15A \\sim C6-C5 \\sim C9-C8
 with sigma of 0.02
 P1-C4 \\sim P1-C10
 with sigma of 0.02
 C6-C7 \\sim C8-C7 \\sim C13A-C14A \\sim C12A-C13A \\sim C14-C13 \\sim C12-C13
 with sigma of 0.02
 C9-C4 \\sim C4-C5 \\sim C15A-C10 \\sim C15-C10 \\sim C11A-C10 \\sim C11-C10
 with sigma of 0.02
3. Uiso/Uaniso restraints and constraints
S2 \\sim S2A \\sim F6 \\sim F6A \\sim F7 \\sim F7A \\sim F8 \\sim F8A \\sim F9
\\sim F9A \\sim F10 \\sim F10A: within 2A with sigma of 0.02 and sigma for
terminal atoms of 0.04 within 2A
S1A \\sim S1 \\sim F1A \\sim F1 \\sim F2A \\sim F2 \\sim F3A \\sim F3 \\sim F4A
\\sim F4 \\sim F5A \\sim F5: within 2A with sigma of 0.02 and sigma for
terminal atoms of 0.04 within 2A
C1 \\sim C2: within 2A with sigma of 0.01 and sigma for terminal atoms of 0.02
within 2A
C1A \\sim C2A: within 2A with sigma of 0.04 and sigma for terminal atoms of
0.08 within 2A
C10 \\sim C11 \\sim C11A \\sim C12 \\sim C12A \\sim C13 \\sim C13A \\sim C14
\\sim C14A \\sim C15 \\sim C15A: within 2A with sigma of 0.04 and sigma for
terminal atoms of 0.08 within 2A
4. Others
 Sof(C1A)=Sof(H1AA)=Sof(H1AB)=Sof(C2A)=Sof(H2AA)=Sof(H2AB)=Sof(S2A)=Sof(F6A)=
 Sof(F7A)=Sof(F8A)=Sof(F9A)=Sof(F10A)=1-FVAR(1)
 Sof(Rh1A)=0.5*(1-FVAR(2))
 Sof(Rh1)=0.5*FVAR(2)
 Sof(C1)=Sof(H1A)=Sof(H1B)=Sof(C2)=Sof(H2A)=Sof(H2B)=Sof(S2)=Sof(F6)=Sof(F7)=
 Sof(F8)=Sof(F9)=Sof(F10)=FVAR(1)
 Sof(S1)=Sof(F1)=Sof(F2)=Sof(F3)=Sof(F4)=Sof(F5)=1-FVAR(2)
 Sof(S1A)=Sof(F1A)=Sof(F2A)=Sof(F3A)=Sof(F4A)=Sof(F5A)=FVAR(2)
 Sof(H10A)=Sof(C11A)=Sof(H11C)=Sof(H11D)=Sof(C12A)=Sof(H12C)=Sof(H12D)=
 Sof(C13A)=Sof(H13C)=Sof(H13D)=Sof(C14A)=Sof(H14C)=Sof(H14D)=Sof(C15A)=
 Sof(H15C)=Sof(H15D)=1-FVAR(3)
 Sof(H10)=Sof(C11)=Sof(H11A)=Sof(H11B)=Sof(C12)=Sof(H12A)=Sof(H12B)=Sof(C13)=
 Sof(H13A)=Sof(H13B)=Sof(C14)=Sof(H14A)=Sof(H14B)=Sof(C15)=Sof(H15A)=Sof(H15B)=
 FVAR(3)
5.a Riding coordinates:
 C1(H1A,H1B), C1A(H1AA,H1AB), C2(H2A,H2B), C2A(H2AA,H2AB)
5.b Ternary CH refined with riding coordinates:
 C4(H4), C10(H10), C10(H10A)
5.c Secondary CH2 refined with riding coordinates:
 C5(H5A,H5B), C6(H6A,H6B), C7(H7A,H7B), C8(H8A,H8B), C9(H9A,H9B), C11(H11A,
 H11B), C11A(H11C,H11D), C12(H12A,H12B), C12A(H12C,H12D), C13(H13A,H13B),
 C13A(H13C,H13D), C14(H14A,H14B), C14A(H14C,H14D), C15(H15A,H15B), C15A(H15C,
 H15D)
5.d Aromatic/amide H refined with riding coordinates:
 C17(H17), C19(H19), C21(H21), C23(H23), C25(H25), C27(H27)
;
_olex2_submission_special_instructions 'No special instructions were received'
_oxdiff_exptl_absorpt_empirical_details
;
Empirical correction (ABSPACK) includes:
- Absorption correction using spherical harmonics
- Frame scaling
- Detector area scaling
;
_oxdiff_exptl_absorpt_empirical_full_max 1.484
_oxdiff_exptl_absorpt_empirical_full_min 0.587

loop_
_space_group_symop_operation_xyz
'x, y, z'
'-x, y, -z+1/2'
'x+1/2, y+1/2, z'
'-x+1/2, y+1/2, -z+1/2'
'-x, -y, -z'
'x, -y, z-1/2'
'-x+1/2, -y+1/2, -z'
'x+1/2, -y+1/2, z-1/2'

loop_
_atom_site_label
_atom_site_type_symbol
_atom_site_fract_x
_atom_site_fract_y
_atom_site_fract_z
_atom_site_U_iso_or_equiv
_atom_site_adp_type
_atom_site_occupancy
_atom_site_site_symmetry_order
_atom_site_calc_flag
_atom_site_refinement_flags_posn
_atom_site_refinement_flags_adp
_atom_site_refinement_flags_occupancy
_atom_site_disorder_assembly
_atom_site_disorder_group
Rh1 Rh 1.000000 0.32349(10) 0.750000 0.0811(6) Uani 0.844(4) 2 d DS T P A .
Rh1A Rh 1.000000 0.1383(5) 0.750000 0.081(3) Uani 0.156(4) 2 d DS T P A 2
P1 P 0.98304(11) 0.22983(18) 0.82260(10) 0.0760(8) Uani 1 1 d D . . . .
C1 C 1.0403(14) 0.4091(13) 0.6835(13) 0.170(9) Uani 0.844(4) 1 d D U P A 1
H1A H 1.068448 0.448881 0.702874 0.204 Uiso 0.844(4) 1 d R U P A 1
H1B H 1.061638 0.391271 0.643484 0.204 Uiso 0.844(4) 1 d R U P A 1
C1A C 1.026(4) 0.053(4) 0.826(4) 0.12(3) Uiso 0.156(4) 1 d D U P A 2
H1AA H 1.045285 0.007237 0.809548 0.148 Uiso 0.156(4) 1 d R U P A 2
H1AB H 1.049485 0.071107 0.866158 0.148 Uiso 0.156(4) 1 d R U P A 2
C2 C 0.9767(14) 0.4150(13) 0.6794(13) 0.173(9) Uani 0.844(4) 1 d D U P A 1
H2A H 0.950561 0.402102 0.638618 0.208 Uiso 0.844(4) 1 d R U P A 1
H2B H 0.957391 0.459712 0.698008 0.208 Uiso 0.844(4) 1 d R U P A 1
C2A C 0.963(4) 0.059(4) 0.824(3) 0.10(2) Uiso 0.156(4) 1 d D U P A 2
H2AA H 0.941570 0.080407 0.863042 0.123 Uiso 0.156(4) 1 d R U P A 2
H2AB H 0.937370 0.016557 0.806462 0.123 Uiso 0.156(4) 1 d R U P A 2
C3 C 1.0083(8) 0.1431(8) 0.7886(6) 0.097(5) Uani 1 1 d . . . B 1
C4 C 1.0359(4) 0.2377(7) 0.8988(4) 0.084(3) Uani 1 1 d D . . . .
H4 H 1.021937 0.283678 0.920434 0.101 Uiso 1 1 calc R U . . .
C5 C 1.1115(4) 0.2456(8) 0.8846(4) 0.090(4) Uani 1 1 d D . . . .
H5A H 1.117338 0.284272 0.851805 0.108 Uiso 1 1 calc R U . . .
H5B H 1.128825 0.199615 0.866556 0.108 Uiso 1 1 calc R U . . .
C6 C 1.1527(5) 0.2649(7) 0.9486(5) 0.092(4) Uani 1 1 d D . . . .
H6A H 1.201877 0.270032 0.939458 0.110 Uiso 1 1 calc R U . . .
H6B H 1.136410 0.311715 0.965718 0.110 Uiso 1 1 calc R U . . .
C7 C 1.1441(4) 0.2069(7) 0.9986(5) 0.089(3) Uani 1 1 d D . . . .
H7A H 1.169719 0.220356 1.039515 0.107 Uiso 1 1 calc R U . . .
H7B H 1.163346 0.160784 0.982636 0.107 Uiso 1 1 calc R U . . .
C8 C 1.0693(4) 0.1964(8) 1.0122(4) 0.100(4) Uani 1 1 d D . . . .
H8A H 1.050840 0.241212 1.031600 0.120 Uiso 1 1 calc R U . . .
H8B H 1.064274 0.156409 1.043884 0.120 Uiso 1 1 calc R U . . .
C9 C 1.0284(5) 0.1784(8) 0.9477(5) 0.103(4) Uani 1 1 d D . . . .
H9A H 1.045367 0.132314 0.929603 0.124 Uiso 1 1 calc R U . . .
H9B H 0.979309 0.172100 0.956708 0.124 Uiso 1 1 calc R U . . .
C10 C 0.8934(4) 0.2203(7) 0.8480(4) 0.082(3) Uani 1 1 d D U . . .
H10 H 0.893025 0.172754 0.871503 0.098 Uiso 0.572(12) 1 calc R U P C 1
H10A H 0.890290 0.250982 0.888020 0.098 Uiso 0.428(12) 1 calc R U P C 2
C11 C 0.8697(7) 0.2723(12) 0.8959(9) 0.104(7) Uani 0.572(12) 1 d D U P C 1
H11A H 0.870908 0.321490 0.876615 0.125 Uiso 0.572(12) 1 calc R U P C 1
H11B H 0.902050 0.271810 0.934429 0.125 Uiso 0.572(12) 1 calc R U P C 1
C11A C 0.8466(12) 0.256(2) 0.7968(11) 0.089(7) Uani 0.428(12) 1 d D U P C 2
H11C H 0.842778 0.225718 0.756968 0.107 Uiso 0.428(12) 1 calc R U P C 2
H11D H 0.864786 0.304151 0.784939 0.107 Uiso 0.428(12) 1 calc R U P C 2
C12 C 0.7960(7) 0.2575(14) 0.9193(7) 0.092(6) Uani 0.572(12) 1 d D U P C 1
H12A H 0.794494 0.209662 0.941199 0.111 Uiso 0.572(12) 1 calc R U P C 1
H12B H 0.783188 0.295074 0.951091 0.111 Uiso 0.572(12) 1 calc R U P C 1
C12A C 0.7750(12) 0.2643(15) 0.8275(16) 0.105(7) Uani 0.428(12) 1 d D U P C 2
H12C H 0.778129 0.297812 0.865187 0.125 Uiso 0.428(12) 1 calc R U P C 2
H12D H 0.741189 0.283896 0.794748 0.125 Uiso 0.428(12) 1 calc R U P C 2
C13 C 0.7461(8) 0.2585(11) 0.8612(7) 0.075(5) Uani 0.572(12) 1 d D U P C 1
H13A H 0.745480 0.307472 0.841509 0.090 Uiso 0.572(12) 1 calc R U P C 1
H13B H 0.699504 0.247763 0.875869 0.090 Uiso 0.572(12) 1 calc R U P C 1
C13A C 0.7534(10) 0.1897(15) 0.8493(13) 0.086(6) Uani 0.428(12) 1 d D U P C 2
H13C H 0.707683 0.192958 0.868242 0.103 Uiso 0.428(12) 1 calc R U P C 2
H13D H 0.749473 0.157263 0.810810 0.103 Uiso 0.428(12) 1 calc R U P C 2
C14 C 0.7654(8) 0.2031(14) 0.8102(10) 0.093(6) Uani 0.572(12) 1 d D U P C 1
H14A H 0.735137 0.209486 0.770634 0.112 Uiso 0.572(12) 1 calc R U P C 1
H14B H 0.757758 0.153749 0.827366 0.112 Uiso 0.572(12) 1 calc R U P C 1
C14A C 0.8031(9) 0.1576(17) 0.8988(10) 0.091(7) Uani 0.428(12) 1 d D U P C 2
H14C H 0.785442 0.110349 0.913890 0.109 Uiso 0.428(12) 1 calc R U P C 2
H14D H 0.807986 0.190176 0.937118 0.109 Uiso 0.428(12) 1 calc R U P C 2
C15 C 0.8414(7) 0.2102(16) 0.7909(8) 0.088(6) Uani 0.572(12) 1 d D U P C 1
H15A H 0.853903 0.166098 0.766498 0.105 Uiso 0.572(12) 1 calc R U P C 1
H15B H 0.845096 0.251978 0.760930 0.105 Uiso 0.572(12) 1 calc R U P C 1
C15A C 0.8745(9) 0.1464(11) 0.8685(9) 0.082(7) Uani 0.428(12) 1 d D U P C 2
H15C H 0.908409 0.126897 0.901193 0.098 Uiso 0.428(12) 1 calc R U P C 2
H15D H 0.871129 0.113076 0.830592 0.098 Uiso 0.428(12) 1 calc R U P C 2
S1A S 0.6934(12) 0.4514(14) 0.6804(8) 0.084(5) Uani 0.225(16) 1 d D U P D 2
S1 S 0.7178(3) 0.4229(4) 0.6838(2) 0.0682(14) Uani 0.775(16) 1 d D U P D 1
S2 S 0.6171(3) 0.4351(4) 0.9314(2) 0.097(2) Uani 0.844(4) 1 d D U P A 1
S2A S 0.632(2) 0.416(2) 0.9359(9) 0.095(6) Uani 0.156(4) 1 d D U P A 2
S3 S 0.68534(10) 0.09552(14) 0.63082(11) 0.0682(6) Uani 1 1 d D . . . .
S4 S 0.41278(11) 0.09068(16) 0.54837(11) 0.0752(7) Uani 1 1 d D . . . .
F1A F 0.711(2) 0.3762(19) 0.6489(16) 0.088(7) Uani 0.225(16) 1 d D U P D 2
F1 F 0.7331(4) 0.3421(5) 0.6630(4) 0.077(3) Uani 0.775(16) 1 d D U P D 1
F2A F 0.7620(15) 0.451(2) 0.7243(18) 0.085(8) Uani 0.225(16) 1 d D U P D 2
F2 F 0.7794(4) 0.4195(7) 0.7362(5) 0.082(3) Uani 0.775(16) 1 d D U P D 1
F3A F 0.6733(19) 0.5290(16) 0.706(2) 0.098(10) Uani 0.225(16) 1 d D U P D 2
F3 F 0.7072(5) 0.5064(5) 0.7021(5) 0.082(3) Uani 0.775(16) 1 d D U P D 1
F4A F 0.6295(17) 0.453(3) 0.6315(15) 0.090(10) Uani 0.225(16) 1 d D U P D 2
F4 F 0.6618(6) 0.4281(6) 0.6282(4) 0.082(3) Uani 0.775(16) 1 d D U P D 1
F5A F 0.7385(18) 0.487(2) 0.6267(13) 0.090(7) Uani 0.225(16) 1 d D U P D 2
F5 F 0.7711(5) 0.4481(7) 0.6326(4) 0.097(3) Uani 0.775(16) 1 d D U P D 1
F6 F 0.6183(4) 0.5164(5) 0.9045(5) 0.102(3) Uani 0.844(4) 1 d D U P A 1
F6A F 0.645(3) 0.500(3) 0.924(3) 0.096(9) Uani 0.156(4) 1 d D U P A 2
F7 F 0.6979(4) 0.4335(5) 0.9359(5) 0.090(3) Uani 0.844(4) 1 d D U P A 1
F7A F 0.710(2) 0.395(3) 0.937(3) 0.100(10) Uani 0.156(4) 1 d D U P A 2
F8 F 0.6144(6) 0.3571(6) 0.9631(5) 0.102(4) Uani 0.844(4) 1 d D U P A 1
F8A F 0.632(3) 0.333(2) 0.953(2) 0.084(10) Uani 0.156(4) 1 d D U P A 2
F9 F 0.5367(4) 0.4379(10) 0.9321(6) 0.116(5) Uani 0.844(4) 1 d D U P A 1
F9A F 0.555(2) 0.434(6) 0.950(4) 0.105(10) Uani 0.156(4) 1 d D U P A 2
F10 F 0.6184(6) 0.4670(7) 1.0031(4) 0.130(5) Uani 0.844(4) 1 d D U P A 1
F10A F 0.642(3) 0.432(3) 1.0116(12) 0.093(9) Uani 0.156(4) 1 d D U P A 2
F11 F 0.6823(3) 0.1026(3) 0.5538(2) 0.0841(17) Uani 1 1 d D . . . .
F12 F 0.6631(3) 0.0133(3) 0.6246(3) 0.0825(16) Uani 1 1 d D . . . .
F13 F 0.6946(3) 0.0862(3) 0.7068(2) 0.0800(16) Uani 1 1 d D . . . .
F14 F 0.7142(2) 0.1752(3) 0.6372(3) 0.0876(18) Uani 1 1 d D . . . .
F15 F 0.7618(3) 0.0695(4) 0.6254(3) 0.097(2) Uani 1 1 d D . . . .
F16 F 0.4388(3) 0.0098(3) 0.5549(3) 0.0941(18) Uani 1 1 d D . . . .
F17 F 0.4576(3) 0.0996(4) 0.4858(2) 0.0867(18) Uani 1 1 d D . . . .
F18 F 0.3825(3) 0.1688(3) 0.5382(3) 0.0884(18) Uani 1 1 d D . . . .
F19 F 0.3644(3) 0.0786(4) 0.6070(3) 0.098(2) Uani 1 1 d D . . . .
F20 F 0.3539(3) 0.0627(4) 0.5008(3) 0.110(2) Uani 1 1 d D . . . .
C16 C 0.5624(3) 0.3166(4) 0.7702(3) 0.0463(16) Uani 1 1 d . . . . .
C17 C 0.6071(4) 0.3428(4) 0.7251(4) 0.0514(17) Uani 1 1 d . . . . .
H17 H 0.605071 0.324494 0.681688 0.062 Uiso 1 1 calc R U . . .
C18 C 0.6553(4) 0.3960(5) 0.7430(4) 0.059(2) Uani 1 1 d D . . . .
C19 C 0.6593(4) 0.4243(5) 0.8042(4) 0.062(2) Uani 1 1 d . . . . .
H19 H 0.691481 0.461265 0.815666 0.075 Uiso 1 1 calc R U . . .
C20 C 0.6150(4) 0.3973(5) 0.8495(4) 0.060(2) Uani 1 1 d D . . . .
C21 C 0.5680(3) 0.3439(4) 0.8336(4) 0.0502(17) Uani 1 1 d . . . . .
H21 H 0.539244 0.325517 0.866017 0.060 Uiso 1 1 calc R U . . .
C22 C 0.5180(3) 0.2040(4) 0.6905(3) 0.0456(16) Uani 1 1 d . . . . .
C23 C 0.5846(3) 0.1774(4) 0.6836(3) 0.0489(17) Uani 1 1 d . . . . .
H23 H 0.621119 0.195006 0.711358 0.059 Uiso 1 1 calc R U . . .
C24 C 0.5977(3) 0.1258(5) 0.6368(4) 0.0548(19) Uani 1 1 d D . . . .
C25 C 0.5480(4) 0.0986(5) 0.5945(4) 0.0569(19) Uani 1 1 d . . . . .
H25 H 0.558113 0.064024 0.561853 0.068 Uiso 1 1 calc R U . . .
C26 C 0.4820(4) 0.1246(5) 0.6022(4) 0.0558(19) Uani 1 1 d D . . . .
C27 C 0.4668(3) 0.1758(4) 0.6485(3) 0.0487(17) Uani 1 1 d . . . . .
H27 H 0.420863 0.192131 0.651729 0.058 Uiso 1 1 calc R U . . .
B1 B 0.500000 0.2608(7) 0.750000 0.044(2) Uani 1 2 d S T P . .

loop_
_atom_site_aniso_label
_atom_site_aniso_U_11
_atom_site_aniso_U_22
_atom_site_aniso_U_33
_atom_site_aniso_U_23
_atom_site_aniso_U_13
_atom_site_aniso_U_12
Rh1 0.0527(6) 0.1484(14) 0.0423(6) 0.000 0.0031(4) 0.000
Rh1A 0.058(4) 0.097(6) 0.087(7) 0.000 -0.002(6) 0.000
P1 0.0506(11) 0.135(2) 0.0426(10) 0.0008(12) 0.0051(8) 0.0067(13)
C1 0.23(3) 0.127(13) 0.152(13) 0.030(10) 0.03(2) -0.03(2)
C2 0.24(3) 0.132(13) 0.145(12) 0.035(10) 0.00(2) -0.03(2)
C3 0.073(8) 0.152(13) 0.064(7) -0.009(7) 0.002(7) 0.025(7)
C4 0.045(4) 0.162(11) 0.046(4) 0.001(5) 0.002(3) 0.003(5)
C5 0.048(5) 0.167(12) 0.057(5) -0.005(6) 0.003(4) -0.025(6)
C6 0.069(6) 0.138(11) 0.068(6) -0.010(6) -0.001(5) -0.024(6)
C7 0.044(4) 0.153(11) 0.069(6) 0.004(6) -0.008(4) 0.005(6)
C8 0.050(5) 0.192(14) 0.056(5) 0.021(7) 0.001(4) 0.006(6)
C9 0.050(5) 0.187(14) 0.072(6) 0.045(8) -0.003(4) -0.008(6)
C10 0.044(4) 0.158(10) 0.044(4) 0.002(5) 0.002(3) 0.009(5)
C11 0.036(7) 0.201(19) 0.074(10) -0.038(12) 0.003(7) -0.001(10)
C11A 0.059(11) 0.146(19) 0.062(12) 0.014(14) 0.006(10) 0.017(14)
C12 0.046(8) 0.167(16) 0.063(9) -0.022(10) 0.007(7) -0.004(9)
C12A 0.068(12) 0.152(16) 0.094(13) -0.002(14) 0.003(12) 0.000(13)
C13 0.046(8) 0.121(14) 0.058(8) -0.006(9) 0.003(6) -0.003(8)
C13A 0.045(10) 0.139(17) 0.074(13) 0.007(14) 0.005(10) -0.033(11)
C14 0.052(9) 0.153(15) 0.074(10) -0.020(11) -0.003(8) -0.002(10)
C14A 0.059(11) 0.141(18) 0.072(12) 0.015(13) 0.005(10) -0.018(12)
C15 0.042(8) 0.160(17) 0.061(9) -0.017(11) -0.008(7) 0.015(10)
C15A 0.053(10) 0.15(2) 0.044(9) 0.006(11) -0.001(8) -0.002(12)
S1A 0.074(9) 0.108(10) 0.069(7) 0.028(7) 0.005(7) -0.035(8)
S1 0.057(2) 0.091(3) 0.0568(18) 0.004(2) 0.0094(16) -0.025(2)
S2 0.092(4) 0.132(5) 0.069(2) -0.043(2) 0.0308(19) -0.062(3)
S2A 0.091(11) 0.132(12) 0.064(9) -0.035(9) 0.015(8) -0.057(10)
S3 0.0496(11) 0.0851(16) 0.0698(13) -0.0023(11) 0.0013(9) 0.0257(10)
S4 0.0595(12) 0.103(2) 0.0620(12) -0.0299(12) -0.0122(10) 0.0008(12)
F1A 0.084(15) 0.121(17) 0.060(12) 0.001(14) 0.024(12) -0.022(14)
F1 0.055(4) 0.099(7) 0.078(5) -0.011(5) 0.029(4) -0.012(4)
F2A 0.071(15) 0.112(17) 0.075(14) 0.016(14) 0.016(12) -0.035(13)
F2 0.049(4) 0.123(9) 0.075(5) 0.002(5) 0.006(3) -0.032(5)
F3A 0.079(19) 0.10(2) 0.120(19) 0.037(16) 0.003(17) -0.014(16)
F3 0.089(6) 0.073(6) 0.083(5) 0.012(4) 0.004(5) -0.035(5)
F4A 0.09(2) 0.12(2) 0.059(13) 0.035(14) -0.010(15) -0.037(17)
F4 0.089(6) 0.103(8) 0.054(4) 0.017(4) -0.004(5) -0.030(5)
F5A 0.087(14) 0.111(16) 0.072(12) 0.031(12) 0.009(11) -0.044(12)
F5 0.089(6) 0.128(8) 0.076(5) 0.006(5) 0.030(4) -0.043(6)
F6 0.086(6) 0.102(6) 0.121(8) -0.051(5) 0.033(5) -0.045(5)
F6A 0.090(18) 0.127(18) 0.072(15) -0.039(15) 0.007(15) -0.057(16)
F7 0.087(5) 0.124(7) 0.060(4) -0.019(5) -0.002(4) -0.055(5)
F7A 0.094(18) 0.13(2) 0.077(17) -0.032(19) 0.007(15) -0.046(19)
F8 0.111(8) 0.153(9) 0.044(4) -0.020(5) 0.021(4) -0.061(7)
F8A 0.091(19) 0.13(2) 0.033(15) -0.019(16) 0.000(15) -0.046(17)
F9 0.087(6) 0.144(8) 0.122(10) -0.081(8) 0.063(6) -0.061(7)
F9A 0.104(18) 0.144(18) 0.067(16) -0.044(16) 0.013(15) -0.061(17)
F10 0.138(9) 0.171(10) 0.085(5) -0.064(6) 0.056(5) -0.083(7)
F10A 0.102(17) 0.127(19) 0.051(14) -0.036(14) 0.004(13) -0.041(16)
F11 0.072(3) 0.111(5) 0.071(3) 0.006(3) 0.020(3) 0.034(3)
F12 0.084(4) 0.079(4) 0.085(4) -0.006(3) 0.001(3) 0.025(3)
F13 0.065(3) 0.104(4) 0.070(3) -0.008(3) -0.014(2) 0.040(3)
F14 0.036(2) 0.104(4) 0.124(5) -0.013(4) 0.007(3) 0.016(2)
F15 0.057(3) 0.127(5) 0.107(4) -0.011(4) -0.002(3) 0.043(3)
F16 0.101(4) 0.092(4) 0.088(4) -0.032(3) -0.006(3) -0.011(3)
F17 0.080(3) 0.130(5) 0.049(3) -0.026(3) -0.010(2) 0.019(3)
F18 0.059(3) 0.129(5) 0.075(3) -0.036(3) -0.028(2) 0.021(3)
F19 0.064(3) 0.137(6) 0.093(4) -0.045(4) 0.008(3) -0.035(3)
F20 0.069(3) 0.161(7) 0.097(4) -0.066(4) -0.027(3) 0.004(4)
C16 0.027(3) 0.068(5) 0.044(3) -0.001(3) -0.005(2) 0.003(3)
C17 0.043(4) 0.065(5) 0.046(4) 0.001(3) -0.002(3) -0.008(3)
C18 0.052(4) 0.075(6) 0.050(4) -0.002(4) 0.001(3) -0.014(4)
C19 0.051(4) 0.074(6) 0.062(5) -0.004(4) 0.001(3) -0.022(4)
C20 0.050(4) 0.079(6) 0.051(4) -0.013(4) 0.007(3) -0.012(4)
C21 0.036(3) 0.065(5) 0.049(4) -0.003(3) 0.002(3) -0.008(3)
C22 0.033(3) 0.061(5) 0.043(3) -0.001(3) -0.003(3) 0.007(3)
C23 0.034(3) 0.064(5) 0.048(4) -0.001(3) -0.002(3) 0.006(3)
C24 0.043(4) 0.066(5) 0.055(4) 0.005(4) -0.002(3) 0.014(3)
C25 0.056(4) 0.065(5) 0.050(4) -0.006(4) 0.001(3) 0.013(4)
C26 0.041(4) 0.076(6) 0.049(4) -0.005(4) -0.005(3) 0.004(4)
C27 0.038(3) 0.066(5) 0.042(3) 0.003(3) -0.009(3) 0.000(3)
B1 0.026(4) 0.063(7) 0.042(5) 0.000 0.001(4) 0.000

loop_
_atom_type_symbol
_atom_type_description
_atom_type_scat_dispersion_real
_atom_type_scat_dispersion_imag
_atom_type_scat_source
C C 0.0181 0.0091 'International Tables Vol C Tables 4.2.6.8 and 6.1.1.4'
H H 0.0000 0.0000 'International Tables Vol C Tables 4.2.6.8 and 6.1.1.4'
B B 0.0090 0.0039 'International Tables Vol C Tables 4.2.6.8 and 6.1.1.4'
F F 0.0727 0.0534 'International Tables Vol C Tables 4.2.6.8 and 6.1.1.4'
P P 0.2955 0.4335 'International Tables Vol C Tables 4.2.6.8 and 6.1.1.4'
Rh Rh 0.0927 3.6045 'International Tables Vol C Tables 4.2.6.8 and 6.1.1.4'
S S 0.3331 0.5567 'International Tables Vol C Tables 4.2.6.8 and 6.1.1.4'

loop_
_exptl_crystal_face_index_h
_exptl_crystal_face_index_k
_exptl_crystal_face_index_l
_exptl_crystal_face_perp_dist
12 -2 1 0.0559
10 6 6 0.0697
-12 3 -1 0.0574
-3 11 6 0.0932
-9 -6 -6 0.0888
7 -9 -4 0.0812
-7 6 -9 0.0847
-12 2 0 0.0561
-6 -4 11 0.0928
8 -6 8 0.0747
11 2 -7 0.0685

loop_
_geom_angle_atom_site_label_1
_geom_angle_atom_site_label_2
_geom_angle_atom_site_label_3
_geom_angle
_geom_angle_site_symmetry_1
_geom_angle_site_symmetry_3
_geom_angle_publ_flag
P1 Rh1 P1 83.32(15) . 2_756 ?
C1 Rh1 P1 167.7(7) . . ?
C1 Rh1 P1 94.1(8) 2_756 . ?
C1 Rh1 P1 167.7(7) 2_756 2_756 ?
C1 Rh1 P1 94.1(8) . 2_756 ?
C1 Rh1 C1 90.8(16) . 2_756 ?
C1 Rh1 C2 32.1(8) 2_756 2_756 ?
C1 Rh1 C2 32.1(8) . . ?
C1 Rh1 C2 78.3(8) 2_756 . ?
C1 Rh1 C2 78.3(8) . 2_756 ?
C2 Rh1 P1 160.1(7) 2_756 2_756 ?
C2 Rh1 P1 160.1(7) . . ?
C2 Rh1 P1 100.2(8) 2_756 . ?
C2 Rh1 P1 100.2(8) . 2_756 ?
C2 Rh1 C2 83.2(16) 2_756 . ?
P1 Rh1A P1 84.6(4) 2_756 . ?
C1A Rh1A P1 96(3) . . ?
C1A Rh1A P1 159(2) 2_756 . ?
C2A Rh1A P1 89(2) . . ?
C2A Rh1A P1 168.2(19) 2_756 . ?
C2A Rh1A C1A 32.0(9) . . ?
C2A Rh1A C1A 87(3) 2_756 . ?
C2A Rh1A C2A 99(4) 2_756 . ?
Rh1A P1 Rh1 96.04(19) . . ?
C3 P1 Rh1 111.3(4) . . ?
C3 P1 C4 104.0(6) . . ?
C3 P1 C10 107.3(6) . . ?
C4 P1 Rh1 113.4(4) . . ?
C4 P1 Rh1A 121.3(4) . . ?
C4 P1 C10 105.8(4) . . ?
C10 P1 Rh1 114.4(4) . . ?
C10 P1 Rh1A 106.0(4) . . ?
Rh1 C1 H1A 118.7 . . ?
Rh1 C1 H1B 116.0 . . ?
H1A C1 H1B 109.5 . . ?
C2 C1 Rh1 74.3(9) . . ?
C2 C1 H1A 119.8 . . ?
C2 C1 H1B 115.1 . . ?
Rh1A C1A H1AA 116.5 . . ?
Rh1A C1A H1AB 115.3 . . ?
H1AA C1A H1AB 113.1 . . ?
C2A C1A Rh1A 73.9(10) . . ?
C2A C1A H1AA 117.8 . . ?
C2A C1A H1AB 114.9 . . ?
Rh1 C2 H2A 116.5 . . ?
Rh1 C2 H2B 116.5 . . ?
C1 C2 Rh1 73.6(9) . . ?
C1 C2 H2A 120.9 . . ?
C1 C2 H2B 116.2 . . ?
H2A C2 H2B 109.5 . . ?
Rh1A C2A H2AA 116.5 . . ?
Rh1A C2A H2AB 116.1 . . ?
C1A C2A Rh1A 74.0(10) . . ?
C1A C2A H2AA 117.4 . . ?
C1A C2A H2AB 114.5 . . ?
H2AA C2A H2AB 113.1 . . ?
C3 C3 P1 109.3(6) 2_756 . ?
P1 C4 H4 106.7 . . ?
C5 C4 P1 111.1(6) . . ?
C5 C4 H4 106.7 . . ?
C9 C4 P1 116.3(7) . . ?
C9 C4 H4 106.7 . . ?
C9 C4 C5 108.7(8) . . ?
C4 C5 H5A 109.8 . . ?
C4 C5 H5B 109.8 . . ?
C4 C5 C6 109.5(7) . . ?
H5A C5 H5B 108.2 . . ?
C6 C5 H5A 109.8 . . ?
C6 C5 H5B 109.8 . . ?
C5 C6 H6A 109.6 . . ?
C5 C6 H6B 109.6 . . ?
H6A C6 H6B 108.1 . . ?
C7 C6 C5 110.2(9) . . ?
C7 C6 H6A 109.6 . . ?
C7 C6 H6B 109.6 . . ?
C6 C7 H7A 109.5 . . ?
C6 C7 H7B 109.5 . . ?
C6 C7 C8 110.7(9) . . ?
H7A C7 H7B 108.1 . . ?
C8 C7 H7A 109.5 . . ?
C8 C7 H7B 109.5 . . ?
C7 C8 H8A 109.7 . . ?
C7 C8 H8B 109.7 . . ?
C7 C8 C9 109.7(8) . . ?
H8A C8 H8B 108.2 . . ?
C9 C8 H8A 109.7 . . ?
C9 C8 H8B 109.7 . . ?
C4 C9 C8 110.7(10) . . ?
C4 C9 H9A 109.5 . . ?
C4 C9 H9B 109.5 . . ?
C8 C9 H9A 109.5 . . ?
C8 C9 H9B 109.5 . . ?
H9A C9 H9B 108.1 . . ?
P1 C10 H10 104.1 . . ?
P1 C10 H10A 105.4 . . ?
C11 C10 P1 117.0(8) . . ?
C11 C10 H10 104.1 . . ?
C11 C10 C15 112.1(12) . . ?
C11A C10 P1 108.3(11) . . ?
C11A C10 H10A 105.4 . . ?
C15 C10 P1 113.7(8) . . ?
C15 C10 H10 104.1 . . ?
C15A C10 P1 114.6(9) . . ?
C15A C10 H10A 105.4 . . ?
C15A C10 C11A 116.6(18) . . ?
C10 C11 H11A 108.7 . . ?
C10 C11 H11B 108.7 . . ?
C10 C11 C12 114.3(14) . . ?
H11A C11 H11B 107.6 . . ?
C12 C11 H11A 108.7 . . ?
C12 C11 H11B 108.7 . . ?
C10 C11A H11C 110.4 . . ?
C10 C11A H11D 110.4 . . ?
C10 C11A C12A 106.8(17) . . ?
H11C C11A H11D 108.6 . . ?
C12A C11A H11C 110.4 . . ?
C12A C11A H11D 110.4 . . ?
C11 C12 H12A 109.8 . . ?
C11 C12 H12B 109.8 . . ?
H12A C12 H12B 108.3 . . ?
C13 C12 C11 109.3(13) . . ?
C13 C12 H12A 109.8 . . ?
C13 C12 H12B 109.8 . . ?
C11A C12A H12C 110.3 . . ?
C11A C12A H12D 110.3 . . ?
H12C C12A H12D 108.5 . . ?
C13A C12A C11A 107(2) . . ?
C13A C12A H12C 110.3 . . ?
C13A C12A H12D 110.3 . . ?
C12 C13 H13A 109.3 . . ?
C12 C13 H13B 109.3 . . ?
C12 C13 C14 111.4(15) . . ?
H13A C13 H13B 108.0 . . ?
C14 C13 H13A 109.3 . . ?
C14 C13 H13B 109.3 . . ?
C12A C13A H13C 109.1 . . ?
C12A C13A H13D 109.1 . . ?
H13C C13A H13D 107.9 . . ?
C14A C13A C12A 112(2) . . ?
C14A C13A H13C 109.1 . . ?
C14A C13A H13D 109.1 . . ?
C13 C14 H14A 109.1 . . ?
C13 C14 H14B 109.1 . . ?
C13 C14 C15 112.6(17) . . ?
H14A C14 H14B 107.8 . . ?
C15 C14 H14A 109.1 . . ?
C15 C14 H14B 109.1 . . ?
C13A C14A H14C 109.6 . . ?
C13A C14A H14D 109.6 . . ?
C13A C14A C15A 110.2(18) . . ?
H14C C14A H14D 108.1 . . ?
C15A C14A H14C 109.6 . . ?
C15A C14A H14D 109.6 . . ?
C10 C15 C14 115.2(13) . . ?
C10 C15 H15A 108.5 . . ?
C10 C15 H15B 108.5 . . ?
C14 C15 H15A 108.5 . . ?
C14 C15 H15B 108.5 . . ?
H15A C15 H15B 107.5 . . ?
C10 C15A C14A 103.2(16) . . ?
C10 C15A H15C 111.1 . . ?
C10 C15A H15D 111.1 . . ?
C14A C15A H15C 111.1 . . ?
C14A C15A H15D 111.1 . . ?
H15C C15A H15D 109.1 . . ?
F1A S1A F2A 92(2) . . ?
F1A S1A F3A 175(2) . . ?
F1A S1A F5A 86(2) . . ?
F1A S1A C18 84.2(14) . . ?
F2A S1A C18 87.8(15) . . ?
F3A S1A F2A 92(2) . . ?
F3A S1A C18 99.4(17) . . ?
F4A S1A F1A 86(2) . . ?
F4A S1A F2A 175(2) . . ?
F4A S1A F3A 90(2) . . ?
F4A S1A F5A 90.0(18) . . ?
F4A S1A C18 97.0(15) . . ?
F5A S1A F2A 85.0(19) . . ?
F5A S1A F3A 91(2) . . ?
F5A S1A C18 168(2) . . ?
F1 S1 F3 175.8(5) . . ?
F1 S1 C18 93.5(5) . . ?
F2 S1 F1 89.9(5) . . ?
F2 S1 F3 89.0(5) . . ?
F2 S1 C18 92.9(5) . . ?
F3 S1 C18 90.6(5) . . ?
F4 S1 F1 89.7(5) . . ?
F4 S1 F2 175.2(6) . . ?
F4 S1 F3 91.0(5) . . ?
F4 S1 F5 87.5(6) . . ?
F4 S1 C18 92.0(5) . . ?
F5 S1 F1 87.8(5) . . ?
F5 S1 F2 87.6(6) . . ?
F5 S1 F3 88.1(6) . . ?
F5 S1 C18 178.6(6) . . ?
F6 S2 C20 92.4(6) . . ?
F7 S2 F6 90.5(6) . . ?
F7 S2 F8 90.5(6) . . ?
F7 S2 F10 88.5(6) . . ?
F7 S2 C20 91.8(5) . . ?
F8 S2 F6 175.7(6) . . ?
F8 S2 F10 87.5(6) . . ?
F8 S2 C20 91.8(6) . . ?
F9 S2 F6 90.1(8) . . ?
F9 S2 F7 176.0(6) . . ?
F9 S2 F8 88.6(9) . . ?
F9 S2 F10 87.6(6) . . ?
F9 S2 C20 92.1(5) . . ?
F10 S2 F6 88.4(6) . . ?
F10 S2 C20 179.2(7) . . ?
F6A S2A F10A 87(3) . . ?
F6A S2A C20 94(2) . . ?
F7A S2A F6A 94(4) . . ?
F7A S2A F10A 87(3) . . ?
F7A S2A C20 96(3) . . ?
F8A S2A F6A 170(4) . . ?
F8A S2A F7A 76(4) . . ?
F8A S2A F10A 88(3) . . ?
F8A S2A C20 92(3) . . ?
F9A S2A F6A 89(5) . . ?
F9A S2A F7A 169(4) . . ?
F9A S2A F8A 99(5) . . ?
F9A S2A F10A 82(3) . . ?
F9A S2A C20 95(3) . . ?
F10A S2A C20 177(4) . . ?
F11 S3 C24 92.6(3) . . ?
F12 S3 F11 90.0(3) . . ?
F12 S3 C24 92.6(4) . . ?
F13 S3 F11 175.2(3) . . ?
F13 S3 F12 89.8(3) . . ?
F13 S3 F14 89.6(4) . . ?
F13 S3 F15 88.0(3) . . ?
F13 S3 C24 92.2(3) . . ?
F14 S3 F11 90.2(4) . . ?
F14 S3 F12 175.0(3) . . ?
F14 S3 F15 87.3(3) . . ?
F14 S3 C24 92.5(3) . . ?
F15 S3 F11 87.3(3) . . ?
F15 S3 F12 87.7(3) . . ?
F15 S3 C24 179.7(5) . . ?
F16 S4 F17 88.8(4) . . ?
F16 S4 C26 92.5(4) . . ?
F17 S4 C26 92.0(3) . . ?
F18 S4 F16 175.7(3) . . ?
F18 S4 F17 90.8(4) . . ?
F18 S4 F19 89.8(4) . . ?
F18 S4 C26 91.8(3) . . ?
F19 S4 F16 90.2(4) . . ?
F19 S4 F17 175.7(3) . . ?
F19 S4 C26 92.2(3) . . ?
F20 S4 F16 88.1(4) . . ?
F20 S4 F17 86.9(3) . . ?
F20 S4 F18 87.5(4) . . ?
F20 S4 F19 88.9(4) . . ?
F20 S4 C26 178.7(5) . . ?
C17 C16 C21 118.0(7) . . ?
C17 C16 B1 122.3(5) . . ?
C21 C16 B1 119.6(5) . . ?
C16 C17 H17 119.8 . . ?
C16 C17 C18 120.4(7) . . ?
C18 C17 H17 119.8 . . ?
C17 C18 S1A 119.9(8) . . ?
C17 C18 S1 118.6(6) . . ?
C19 C18 S1A 115.1(9) . . ?
C19 C18 S1 119.6(6) . . ?
C19 C18 C17 121.7(7) . . ?
C18 C19 H19 121.1 . . ?
C18 C19 C20 117.7(7) . . ?
C20 C19 H19 121.1 . . ?
C19 C20 S2 119.3(6) . . ?
C19 C20 S2A 119.2(16) . . ?
C21 C20 S2 118.9(6) . . ?
C21 C20 S2A 117.4(16) . . ?
C21 C20 C19 121.8(7) . . ?
C16 C21 H21 119.8 . . ?
C20 C21 C16 120.4(7) . . ?
C20 C21 H21 119.8 . . ?
C23 C22 B1 121.4(5) . . ?
C27 C22 C23 116.9(7) . . ?
C27 C22 B1 121.4(5) . . ?
C22 C23 H23 119.7 . . ?
C24 C23 C22 120.6(7) . . ?
C24 C23 H23 119.7 . . ?
C23 C24 S3 117.5(6) . . ?
C25 C24 S3 119.4(6) . . ?
C25 C24 C23 123.1(6) . . ?
C24 C25 H25 122.0 . . ?
C24 C25 C26 115.9(7) . . ?
C26 C25 H25 122.0 . . ?
C25 C26 S4 118.8(6) . . ?
C27 C26 S4 118.5(5) . . ?
C27 C26 C25 122.7(7) . . ?
C22 C27 H27 119.6 . . ?
C26 C27 C22 120.7(6) . . ?
C26 C27 H27 119.6 . . ?
C16 B1 C16 102.0(9) . 2_656 ?
C16 B1 C22 114.0(3) 2_656 2_656 ?
C16 B1 C22 113.0(3) . 2_656 ?
C16 B1 C22 113.0(3) 2_656 . ?
C16 B1 C22 114.0(3) . . ?
C22 B1 C22 101.5(9) . 2_656 ?

loop_
_geom_bond_atom_site_label_1
_geom_bond_atom_site_label_2
_geom_bond_distance
_geom_bond_site_symmetry_2
_geom_bond_publ_flag
Rh1 P1 2.312(3) . ?
Rh1 P1 2.312(3) 2_756 ?
Rh1 C1 2.248(16) . ?
Rh1 C1 2.248(16) 2_756 ?
Rh1 C2 2.256(16) 2_756 ?
Rh1 C2 2.256(16) . ?
Rh1A P1 2.283(8) . ?
Rh1A P1 2.283(8) 2_756 ?
Rh1A C1A 2.25(2) 2_756 ?
Rh1A C1A 2.25(2) . ?
Rh1A C2A 2.25(2) 2_756 ?
Rh1A C2A 2.25(2) . ?
P1 C3 1.820(15) . ?
P1 C4 1.842(8) . ?
P1 C10 1.855(8) . ?
C1 H1A 0.9900 . ?
C1 H1B 0.9900 . ?
C1 C2 1.25(3) . ?
C1A H1AA 0.9899 . ?
C1A H1AB 0.9903 . ?
C1A C2A 1.24(4) . ?
C2 H2A 0.9900 . ?
C2 H2B 0.9899 . ?
C2A H2AA 0.9898 . ?
C2A H2AB 0.9900 . ?
C3 C3 1.60(3) 2_756 ?
C4 H4 1.0000 . ?
C4 C5 1.522(10) . ?
C4 C9 1.493(12) . ?
C5 H5A 0.9900 . ?
C5 H5B 0.9900 . ?
C5 C6 1.552(11) . ?
C6 H6A 0.9900 . ?
C6 H6B 0.9900 . ?
C6 C7 1.494(12) . ?
C7 H7A 0.9900 . ?
C7 H7B 0.9900 . ?
C7 C8 1.512(10) . ?
C8 H8A 0.9900 . ?
C8 H8B 0.9900 . ?
C8 C9 1.552(11) . ?
C9 H9A 0.9900 . ?
C9 H9B 0.9900 . ?
C10 H10 1.0000 . ?
C10 H10A 1.0000 . ?
C10 C11 1.461(14) . ?
C10 C11A 1.514(15) . ?
C10 C15 1.529(13) . ?
C10 C15A 1.476(15) . ?
C11 H11A 0.9900 . ?
C11 H11B 0.9900 . ?
C11 C12 1.561(14) . ?
C11A H11C 0.9900 . ?
C11A H11D 0.9900 . ?
C11A C12A 1.562(16) . ?
C12 H12A 0.9900 . ?
C12 H12B 0.9900 . ?
C12 C13 1.506(14) . ?
C12A H12C 0.9900 . ?
C12A H12D 0.9900 . ?
C12A C13A 1.511(16) . ?
C13 H13A 0.9900 . ?
C13 H13B 0.9900 . ?
C13 C14 1.520(15) . ?
C13A H13C 0.9900 . ?
C13A H13D 0.9900 . ?
C13A C14A 1.497(16) . ?
C14 H14A 0.9900 . ?
C14 H14B 0.9900 . ?
C14 C15 1.556(15) . ?
C14A H14C 0.9900 . ?
C14A H14D 0.9900 . ?
C14A C15A 1.564(16) . ?
C15 H15A 0.9900 . ?
C15 H15B 0.9900 . ?
C15A H15C 0.9900 . ?
C15A H15D 0.9900 . ?
S1A F1A 1.575(15) . ?
S1A F2A 1.582(14) . ?
S1A F3A 1.578(15) . ?
S1A F4A 1.568(14) . ?
S1A F5A 1.577(14) . ?
S1A C18 1.822(12) . ?
S1 F1 1.581(8) . ?
S1 F2 1.579(8) . ?
S1 F3 1.601(9) . ?
S1 F4 1.549(9) . ?
S1 F5 1.577(7) . ?
S1 C18 1.823(8) . ?
S2 F6 1.597(9) . ?
S2 F7 1.578(8) . ?
S2 F8 1.581(9) . ?
S2 F9 1.571(8) . ?
S2 F10 1.583(7) . ?
S2 C20 1.815(8) . ?
S2A F6A 1.580(15) . ?
S2A F7A 1.579(15) . ?
S2A F8A 1.577(15) . ?
S2A F9A 1.576(15) . ?
S2A F10A 1.582(16) . ?
S2A C20 1.822(15) . ?
S3 F11 1.583(5) . ?
S3 F12 1.582(6) . ?
S3 F13 1.568(5) . ?
S3 F14 1.577(6) . ?
S3 F15 1.577(5) . ?
S3 C24 1.810(7) . ?
S4 F16 1.580(6) . ?
S4 F17 1.591(5) . ?
S4 F18 1.568(6) . ?
S4 F19 1.574(6) . ?
S4 F20 1.564(5) . ?
S4 C26 1.820(7) . ?
C16 C17 1.385(10) . ?
C16 C21 1.392(10) . ?
C16 B1 1.636(10) . ?
C17 H17 0.9500 . ?
C17 C18 1.397(10) . ?
C18 C19 1.358(11) . ?
C19 H19 0.9500 . ?
C19 C20 1.387(11) . ?
C20 C21 1.376(10) . ?
C21 H21 0.9500 . ?
C22 C23 1.403(9) . ?
C22 C27 1.394(9) . ?
C22 B1 1.655(10) . ?
C23 H23 0.9500 . ?
C23 C24 1.381(11) . ?
C24 C25 1.369(11) . ?
C25 H25 0.9500 . ?
C25 C26 1.392(10) . ?
C26 C27 1.379(11) . ?
C27 H27 0.9500 . ?

loop_
_geom_torsion_atom_site_label_1
_geom_torsion_atom_site_label_2
_geom_torsion_atom_site_label_3
_geom_torsion_atom_site_label_4
_geom_torsion
_geom_torsion_site_symmetry_1
_geom_torsion_site_symmetry_2
_geom_torsion_site_symmetry_3
_geom_torsion_site_symmetry_4
_geom_torsion_publ_flag
Rh1 P1 C3 C3 -34.3(14) . . . 2_756 ?
Rh1 P1 C4 C5 -54.1(10) . . . . ?
Rh1 P1 C4 C9 -179.2(7) . . . . ?
Rh1 P1 C10 C11 -76.6(12) . . . . ?
Rh1 P1 C10 C11A 21.8(17) . . . . ?
Rh1 P1 C10 C15 56.6(15) . . . . ?
Rh1 P1 C10 C15A 154.0(10) . . . . ?
Rh1A P1 C4 C5 59.2(10) . . . . ?
Rh1A P1 C4 C9 -65.8(8) . . . . ?
Rh1A P1 C10 C11A -82.7(17) . . . . ?
Rh1A P1 C10 C15A 49.4(10) . . . . ?
P1 C4 C5 C6 170.6(9) . . . . ?
P1 C4 C9 C8 -173.5(7) . . . . ?
P1 C10 C11 C12 -175.3(12) . . . . ?
P1 C10 C11A C12A -166(2) . . . . ?
P1 C10 C15 C14 -179.1(17) . . . . ?
P1 C10 C15A C14A 169.9(11) . . . . ?
C3 P1 C4 C5 66.9(10) . . . . ?
C3 P1 C4 C9 -58.2(9) . . . . ?
C3 P1 C10 C11 159.5(12) . . . . ?
C3 P1 C10 C15 -67.3(15) . . . . ?
C4 P1 C3 C3 -156.6(12) . . . 2_756 ?
C4 P1 C10 C11 49.0(13) . . . . ?
C4 P1 C10 C11A 147.3(17) . . . . ?
C4 P1 C10 C15 -177.9(15) . . . . ?
C4 P1 C10 C15A -80.5(11) . . . . ?
C4 C5 C6 C7 59.3(14) . . . . ?
C5 C4 C9 C8 60.3(12) . . . . ?
C5 C6 C7 C8 -57.8(13) . . . . ?
C6 C7 C8 C9 56.8(15) . . . . ?
C7 C8 C9 C4 -58.6(14) . . . . ?
C9 C4 C5 C6 -60.2(13) . . . . ?
C10 P1 C3 C3 91.6(12) . . . 2_756 ?
C10 P1 C4 C5 179.8(9) . . . . ?
C10 P1 C4 C9 54.7(9) . . . . ?
C10 C11 C12 C13 -59(2) . . . . ?
C10 C11A C12A C13A -55(3) . . . . ?
C11 C10 C15 C14 -44(3) . . . . ?
C11 C12 C13 C14 58(2) . . . . ?
C11A C10 C15A C14A -62.1(19) . . . . ?
C11A C12A C13A C14A 60(3) . . . . ?
C12 C13 C14 C15 -52(3) . . . . ?
C12A C13A C14A C15A -63(3) . . . . ?
C13 C14 C15 C10 44(3) . . . . ?
C13A C14A C15A C10 59(2) . . . . ?
C15 C10 C11 C12 51(2) . . . . ?
C15A C10 C11A C12A 63(3) . . . . ?
S1A C18 C19 C20 161.1(12) . . . . ?
S1 C18 C19 C20 -174.0(8) . . . . ?
S2 C20 C21 C16 176.4(6) . . . . ?
S2A C20 C21 C16 -167.3(17) . . . . ?
S3 C24 C25 C26 180.0(6) . . . . ?
S4 C26 C27 C22 -179.4(6) . . . . ?
F1A S1A C18 C17 -53.2(17) . . . . ?
F1A S1A C18 C19 146.8(16) . . . . ?
F1 S1 C18 C17 -44.1(8) . . . . ?
F1 S1 C18 C19 131.6(8) . . . . ?
F2A S1A C18 C17 -145.5(18) . . . . ?
F2A S1A C18 C19 55(2) . . . . ?
F2 S1 C18 C17 -134.2(8) . . . . ?
F2 S1 C18 C19 41.5(9) . . . . ?
F3A S1A C18 C17 123.2(16) . . . . ?
F3A S1A C18 C19 -36.7(17) . . . . ?
F3 S1 C18 C17 136.8(8) . . . . ?
F3 S1 C18 C19 -47.5(9) . . . . ?
F4A S1A C18 C17 32(2) . . . . ?
F4A S1A C18 C19 -127.5(19) . . . . ?
F4 S1 C18 C17 45.7(8) . . . . ?
F4 S1 C18 C19 -138.6(9) . . . . ?
F5A S1A C18 C17 -92(8) . . . . ?
F5A S1A C18 C19 108(8) . . . . ?
F6 S2 C20 C19 45.9(9) . . . . ?
F6 S2 C20 C21 -132.4(8) . . . . ?
F6A S2A C20 C19 47(3) . . . . ?
F6A S2A C20 C21 -147(3) . . . . ?
F7 S2 C20 C19 -44.6(9) . . . . ?
F7 S2 C20 C21 137.1(8) . . . . ?
F7A S2A C20 C19 -48(3) . . . . ?
F7A S2A C20 C21 118(3) . . . . ?
F8 S2 C20 C19 -135.2(9) . . . . ?
F8 S2 C20 C21 46.5(9) . . . . ?
F8A S2A C20 C19 -124(3) . . . . ?
F8A S2A C20 C21 42(3) . . . . ?
F9 S2 C20 C19 136.1(11) . . . . ?
F9 S2 C20 C21 -42.2(11) . . . . ?
F9A S2A C20 C19 137(4) . . . . ?
F9A S2A C20 C21 -57(5) . . . . ?
F11 S3 C24 C23 -133.8(7) . . . . ?
F11 S3 C24 C25 44.6(7) . . . . ?
F12 S3 C24 C23 136.1(7) . . . . ?
F12 S3 C24 C25 -45.5(7) . . . . ?
F13 S3 C24 C23 46.2(7) . . . . ?
F13 S3 C24 C25 -135.3(7) . . . . ?
F14 S3 C24 C23 -43.5(7) . . . . ?
F14 S3 C24 C25 135.0(7) . . . . ?
F16 S4 C26 C25 43.6(7) . . . . ?
F16 S4 C26 C27 -137.3(7) . . . . ?
F17 S4 C26 C25 -45.3(7) . . . . ?
F17 S4 C26 C27 133.8(7) . . . . ?
F18 S4 C26 C25 -136.2(7) . . . . ?
F18 S4 C26 C27 42.9(7) . . . . ?
F19 S4 C26 C25 133.9(7) . . . . ?
F19 S4 C26 C27 -47.0(7) . . . . ?
C16 C17 C18 S1A -159.5(13) . . . . ?
C16 C17 C18 S1 174.8(7) . . . . ?
C16 C17 C18 C19 -0.9(13) . . . . ?
C17 C16 C21 C20 2.5(12) . . . . ?
C17 C16 B1 C16 -88.9(7) . . . 2_656 ?
C17 C16 B1 C22 148.4(7) . . . 2_656 ?
C17 C16 B1 C22 33.2(10) . . . . ?
C17 C18 C19 C20 1.6(14) . . . . ?
C18 C19 C20 S2 -178.5(8) . . . . ?
C18 C19 C20 S2A 164.9(18) . . . . ?
C18 C19 C20 C21 -0.2(14) . . . . ?
C19 C20 C21 C16 -1.9(14) . . . . ?
C21 C16 C17 C18 -1.2(11) . . . . ?
C21 C16 B1 C16 85.7(7) . . . 2_656 ?
C21 C16 B1 C22 -152.2(6) . . . . ?
C21 C16 B1 C22 -37.0(10) . . . 2_656 ?
C22 C23 C24 S3 179.3(6) . . . . ?
C22 C23 C24 C25 0.9(13) . . . . ?
C23 C22 C27 C26 -0.4(11) . . . . ?
C23 C22 B1 C16 33.5(10) . . . . ?
C23 C22 B1 C16 149.3(7) . . . 2_656 ?
C23 C22 B1 C22 -88.3(7) . . . 2_656 ?
C23 C24 C25 C26 -1.6(13) . . . . ?
C24 C25 C26 S4 -179.6(6) . . . . ?
C24 C25 C26 C27 1.4(13) . . . . ?
C25 C26 C27 C22 -0.4(13) . . . . ?
C27 C22 C23 C24 0.2(11) . . . . ?
C27 C22 B1 C16 -151.9(7) . . . . ?
C27 C22 B1 C16 -36.2(10) . . . 2_656 ?
C27 C22 B1 C22 86.3(7) . . . 2_656 ?
B1 C16 C17 C18 173.5(8) . . . . ?
B1 C16 C21 C20 -172.3(8) . . . . ?
B1 C22 C23 C24 175.0(7) . . . . ?
B1 C22 C27 C26 -175.2(7) . . . . ?

loop_
_exptl_oxdiff_crystal_face_indexfrac_h
_exptl_oxdiff_crystal_face_indexfrac_k
_exptl_oxdiff_crystal_face_indexfrac_l
_exptl_oxdiff_crystal_face_x
_exptl_oxdiff_crystal_face_y
_exptl_oxdiff_crystal_face_z
11.9999 -2.0002 0.9999 -0.0364 -0.0464 0.9670
9.9995 5.9997 5.9991 -0.1657 -0.7670 0.7012
-12.0000 3.0002 -1.0000 -0.0179 -0.0139 -0.9863
-3.0006 10.9998 5.9989 -0.2213 -0.9434 -0.3919
-8.9995 -5.9997 -5.9991 0.1491 0.7574 -0.6246
7.0004 -8.9999 -3.9993 0.1549 0.6813 0.6768
-7.0004 6.0001 -9.0007 -0.6986 0.1682 -0.7280
-11.9999 2.0002 0.0001 0.0907 -0.0050 -0.9586
-5.9994 -4.0000 11.0009 0.9146 -0.2664 -0.2905
8.0004 -6.0001 8.0006 0.6276 -0.1264 0.7963
10.9995 1.9999 -7.0007 -0.6717 0.1332 0.7460
